data_4314804
loop_
_publ_author_name
'Moran Feller'
'Eyal Ben-Ari'
'Mark A. Iron'
'Yael Diskin-Posner'
'Gregory Leitus'
'Linda J. W. Shimon'
'Leonid Konstantinovski'
'David Milstein'

_publ_section_title
;
 Cationic, Neutral, and Anionic PNP PdII and PtII Complexes:
 Dearomatization by Deprotonation and Double-Deprotonation of Pincer
 Systems
;
_journal_name_full 'Inorganic Chemistry'
_journal_page_first 1615
_journal_page_last 1625
_journal_paper_doi 10.1021/ic902012z
_journal_volume 49
_journal_year 2010
_chemical_formula_moiety 'C24 H46 N P2 Pt, C H Cl3, Cl'
_chemical_formula_sum 'C25 H47 Cl4 N P2 Pt'
_chemical_formula_weight 760.47
_chemical_name_systematic
; 
 ? 
;
_space_group_IT_number 2
_symmetry_cell_setting triclinic
_symmetry_space_group_name_Hall '-P 1'
_symmetry_space_group_name_H-M 'P -1'
_atom_sites_solution_hydrogens geom
_atom_sites_solution_primary direct
_atom_sites_solution_secondary difmap
_audit_creation_method SHELXL-97
_cell_angle_alpha 114.7330(10)
_cell_angle_beta 99.124(2)
_cell_angle_gamma 96.400(2)
_cell_formula_units_Z 4
_cell_length_a 14.5689(8)
_cell_length_b 15.4434(4)
_cell_length_c 16.2371(5)
_cell_measurement_reflns_used 89865
_cell_measurement_temperature 100(2)
_cell_measurement_theta_max 33.542
_cell_measurement_theta_min 2.4645
_cell_volume 3211.1(2)
_computing_cell_refinement 'APEX II'
_computing_data_collection 'APEX II'
_computing_data_reduction 'APEX II'
_computing_structure_refinement 'SHELXL-97 (Sheldrick, 1997)'
_computing_structure_solution 'SHELXS-97 (Sheldrick, 1990)'
_diffrn_ambient_temperature 100(2)
_diffrn_measured_fraction_theta_full 0.978
_diffrn_measured_fraction_theta_max 0.978
_diffrn_measurement_device_type 'Bruker KappaAPEXII CCD detector'
_diffrn_measurement_method 'Phi and omega scans'
_diffrn_radiation_monochromator graphite
_diffrn_radiation_source 'fine-focus sealed tube'
_diffrn_radiation_type MoK\a
_diffrn_radiation_wavelength 0.71073
_diffrn_reflns_av_R_equivalents 0.0301
_diffrn_reflns_av_sigmaI/netI 0.0276
_diffrn_reflns_limit_h_max 22
_diffrn_reflns_limit_h_min -22
_diffrn_reflns_limit_k_max 23
_diffrn_reflns_limit_k_min -23
_diffrn_reflns_limit_l_max 25
_diffrn_reflns_limit_l_min -25
_diffrn_reflns_number 89810
_diffrn_reflns_theta_full 33.54
_diffrn_reflns_theta_max 33.54
_diffrn_reflns_theta_min 2.08
_exptl_absorpt_coefficient_mu 4.817
_exptl_absorpt_correction_T_max 0.5956
_exptl_absorpt_correction_T_min 0.1968
_exptl_absorpt_correction_type numerical
_exptl_absorpt_process_details 'SHELXL-97 (Sheldrick, 1997)'
_exptl_crystal_colour colorless
_exptl_crystal_density_diffrn 1.573
_exptl_crystal_density_method 'not measured'
_exptl_crystal_description prism
_exptl_crystal_F_000 1520
_exptl_crystal_size_max 0.50
_exptl_crystal_size_mid 0.12
_exptl_crystal_size_min 0.12
_refine_diff_density_max 2.558
_refine_diff_density_min -1.863
_refine_diff_density_rms 0.103
_refine_ls_extinction_method none
_refine_ls_goodness_of_fit_ref 0.849
_refine_ls_hydrogen_treatment constr
_refine_ls_matrix_type full
_refine_ls_number_parameters 622
_refine_ls_number_reflns 24725
_refine_ls_number_restraints 0
_refine_ls_restrained_S_all 0.849
_refine_ls_R_factor_all 0.0257
_refine_ls_R_factor_gt 0.0205
_refine_ls_shift/su_max 0.017
_refine_ls_shift/su_mean 0.000
_refine_ls_structure_factor_coef Fsqd
_refine_ls_weighting_details 'calc w=1/[\s^2^(Fo^2^)+(0.0237P)^2^+6.3113P] where P=(Fo^2^+2Fc^2^)/3'
_refine_ls_weighting_scheme calc
_refine_ls_wR_factor_gt 0.0485
_refine_ls_wR_factor_ref 0.0512
_reflns_number_gt 21984
_reflns_number_total 24725
_reflns_threshold_expression >2sigma(I)
_cod_data_source_file ic902012z_si_001_4.cif
_cod_data_source_block complex4
_cod_depositor_comments
;
The following automatic conversions were performed:

'_symmetry_cell_setting' value 'Triclinic' changed to 'triclinic'
according to the built-in table from CIF Core dictionary named
'cif_core.dic' version 2.4.1 from 2010-06-29.

Automatic conversion script
Id: cif_fix_values 1646 2011-03-28 12:23:43Z adriana 
;
_cod_original_sg_symbol_Hall -P1
_cod_database_code 4314804

loop_
_symmetry_equiv_pos_as_xyz
'x, y, z'
'-x, -y, -z'

loop_
_atom_site_label
_atom_site_type_symbol
_atom_site_fract_x
_atom_site_fract_y
_atom_site_fract_z
_atom_site_U_iso_or_equiv
_atom_site_adp_type
_atom_site_occupancy
_atom_site_symmetry_multiplicity
_atom_site_calc_flag
_atom_site_refinement_flags
_atom_site_disorder_assembly
_atom_site_disorder_group
Pt1 Pt 0.417830(4) 0.947038(4) 0.679436(4) 0.01042(2) Uani 1 1 d . . .
C1 C 0.44251(15) 0.94896(15) 0.55887(13) 0.0207(4) Uani 1 1 d . . .
H1A H 0.3819 0.9330 0.5145 0.031 Uiso 1 1 calc R . .
H1B H 0.4812 0.9009 0.5316 0.031 Uiso 1 1 calc R . .
H1C H 0.4762 1.0139 0.5730 0.031 Uiso 1 1 calc R . .
N11 N 0.38625(10) 0.94266(10) 0.80006(9) 0.0103(2) Uani 1 1 d . . .
C12 C 0.39622(11) 0.86406(12) 0.81613(11) 0.0111(3) Uani 1 1 d . . .
C13 C 0.38838(12) 0.86487(13) 0.90038(12) 0.0138(3) Uani 1 1 d . . .
H13 H 0.3961 0.8098 0.9110 0.017 Uiso 1 1 calc R . .
C14 C 0.36916(13) 0.94702(13) 0.96902(12) 0.0150(3) Uani 1 1 d . . .
H14 H 0.3647 0.9491 1.0275 0.018 Uiso 1 1 calc R . .
C15 C 0.35652(12) 1.02586(12) 0.95178(11) 0.0132(3) Uani 1 1 d . . .
H15 H 0.3428 1.0823 0.9981 0.016 Uiso 1 1 calc R . .
C16 C 0.36409(11) 1.02165(12) 0.86598(11) 0.0106(3) Uani 1 1 d . . .
P2 P 0.46004(3) 0.80087(3) 0.65192(3) 0.01106(7) Uani 1 1 d . . .
C21 C 0.41193(12) 0.77464(12) 0.73875(12) 0.0129(3) Uani 1 1 d . . .
H21A H 0.3509 0.7275 0.7076 0.015 Uiso 1 1 calc R . .
H21B H 0.4564 0.7440 0.7653 0.015 Uiso 1 1 calc R . .
C22 C 0.59133(12) 0.81533(13) 0.68991(12) 0.0141(3) Uani 1 1 d . . .
C23 C 0.40812(13) 0.68973(13) 0.53884(12) 0.0169(3) Uani 1 1 d . . .
C24 C 0.61847(13) 0.88761(14) 0.79393(13) 0.0183(3) Uani 1 1 d . . .
H24A H 0.6876 0.9030 0.8158 0.027 Uiso 1 1 calc R . .
H24B H 0.5898 0.8585 0.8294 0.027 Uiso 1 1 calc R . .
H24C H 0.5953 0.9474 0.8028 0.027 Uiso 1 1 calc R . .
C25 C 0.64194(13) 0.86140(15) 0.63776(14) 0.0201(3) Uani 1 1 d . . .
H25A H 0.7105 0.8775 0.6639 0.030 Uiso 1 1 calc R . .
H25B H 0.6191 0.9208 0.6445 0.030 Uiso 1 1 calc R . .
H25C H 0.6286 0.8154 0.5716 0.030 Uiso 1 1 calc R . .
C26 C 0.62253(13) 0.72040(14) 0.67968(14) 0.0192(3) Uani 1 1 d . . .
H26A H 0.6080 0.6739 0.6136 0.029 Uiso 1 1 calc R . .
H26B H 0.5885 0.6929 0.7135 0.029 Uiso 1 1 calc R . .
H26C H 0.6909 0.7337 0.7054 0.029 Uiso 1 1 calc R . .
C27 C 0.30793(14) 0.70185(16) 0.50433(14) 0.0237(4) Uani 1 1 d . . .
H27A H 0.2768 0.6448 0.4457 0.036 Uiso 1 1 calc R . .
H27B H 0.3125 0.7603 0.4942 0.036 Uiso 1 1 calc R . .
H27C H 0.2707 0.7082 0.5511 0.036 Uiso 1 1 calc R . .
C28 C 0.40000(16) 0.59433(14) 0.54863(15) 0.0245(4) Uani 1 1 d . . .
H28A H 0.3735 0.5391 0.4874 0.037 Uiso 1 1 calc R . .
H28B H 0.3583 0.5955 0.5907 0.037 Uiso 1 1 calc R . .
H28C H 0.4630 0.5877 0.5740 0.037 Uiso 1 1 calc R . .
C29 C 0.46653(16) 0.68359(16) 0.46627(13) 0.0251(4) Uani 1 1 d . . .
H29A H 0.5293 0.6721 0.4858 0.038 Uiso 1 1 calc R . .
H29B H 0.4736 0.7448 0.4610 0.038 Uiso 1 1 calc R . .
H29C H 0.4339 0.6300 0.4058 0.038 Uiso 1 1 calc R . .
P3 P 0.39576(3) 1.10473(3) 0.74801(3) 0.01158(7) Uani 1 1 d . . .
C31 C 0.34288(12) 1.10287(12) 0.84264(12) 0.0128(3) Uani 1 1 d . . .
H31A H 0.3674 1.1657 0.8988 0.015 Uiso 1 1 calc R . .
H31B H 0.2733 1.0957 0.8243 0.015 Uiso 1 1 calc R . .
C32 C 0.51182(13) 1.19364(13) 0.80800(13) 0.0165(3) Uani 1 1 d . . .
C33 C 0.30888(13) 1.14858(13) 0.68435(12) 0.0148(3) Uani 1 1 d . . .
C34 C 0.57514(14) 1.18243(17) 0.73850(16) 0.0248(4) Uani 1 1 d . . .
H34A H 0.6355 1.2289 0.7705 0.037 Uiso 1 1 calc R . .
H34B H 0.5432 1.1952 0.6881 0.037 Uiso 1 1 calc R . .
H34C H 0.5871 1.1161 0.7126 0.037 Uiso 1 1 calc R . .
C35 C 0.50081(15) 1.29972(14) 0.85702(15) 0.0233(4) Uani 1 1 d . . .
H35A H 0.4586 1.3055 0.8997 0.035 Uiso 1 1 calc R . .
H35B H 0.4737 1.3202 0.8105 0.035 Uiso 1 1 calc R . .
H35C H 0.5631 1.3413 0.8922 0.035 Uiso 1 1 calc R . .
C36 C 0.56073(14) 1.16613(15) 0.88221(14) 0.0209(4) Uani 1 1 d . . .
H36A H 0.5643 1.0971 0.8530 0.031 Uiso 1 1 calc R . .
H36B H 0.5242 1.1781 0.9303 0.031 Uiso 1 1 calc R . .
H36C H 0.6249 1.2057 0.9106 0.031 Uiso 1 1 calc R . .
C37 C 0.26923(14) 1.23296(14) 0.74978(14) 0.0181(3) Uani 1 1 d . . .
H37A H 0.2230 1.2518 0.7128 0.027 Uiso 1 1 calc R . .
H37B H 0.3212 1.2886 0.7886 0.027 Uiso 1 1 calc R . .
H37C H 0.2382 1.2123 0.7897 0.027 Uiso 1 1 calc R . .
C38 C 0.35389(15) 1.17904(16) 0.61858(14) 0.0217(4) Uani 1 1 d . . .
H38A H 0.3055 1.1950 0.5809 0.032 Uiso 1 1 calc R . .
H38B H 0.3798 1.1254 0.5776 0.032 Uiso 1 1 calc R . .
H38C H 0.4050 1.2361 0.6553 0.032 Uiso 1 1 calc R . .
C39 C 0.22632(13) 1.06162(14) 0.62606(13) 0.0196(3) Uani 1 1 d . . .
H39A H 0.1973 1.0417 0.6675 0.029 Uiso 1 1 calc R . .
H39B H 0.2502 1.0073 0.5833 0.029 Uiso 1 1 calc R . .
H39C H 0.1788 1.0804 0.5902 0.029 Uiso 1 1 calc R . .
Pt2 Pt 0.101688(4) 0.326756(4) 0.252237(4) 0.00983(2) Uani 1 1 d . . .
C2 C 0.08825(14) 0.46571(13) 0.33802(14) 0.0194(3) Uani 1 1 d . . .
H2A H 0.1513 0.5058 0.3727 0.029 Uiso 1 1 calc R . .
H2B H 0.0502 0.4631 0.3819 0.029 Uiso 1 1 calc R . .
H2C H 0.0569 0.4942 0.3002 0.029 Uiso 1 1 calc R . .
N41 N 0.12087(10) 0.18605(10) 0.16733(10) 0.0101(2) Uani 1 1 d . . .
C42 C 0.14611(11) 0.16707(11) 0.08506(11) 0.0106(3) Uani 1 1 d . . .
C43 C 0.14612(12) 0.07249(12) 0.02179(12) 0.0128(3) Uani 1 1 d . . .
H43 H 0.1617 0.0599 -0.0363 0.015 Uiso 1 1 calc R . .
C44 C 0.12323(13) -0.00326(12) 0.04415(12) 0.0147(3) Uani 1 1 d . . .
H44 H 0.1226 -0.0683 0.0014 0.018 Uiso 1 1 calc R . .
C45 C 0.10127(12) 0.01655(12) 0.12956(12) 0.0136(3) Uani 1 1 d . . .
H45 H 0.0868 -0.0345 0.1464 0.016 Uiso 1 1 calc R . .
C46 C 0.10071(11) 0.11191(12) 0.19009(11) 0.0108(3) Uani 1 1 d . . .
P5 P 0.13487(3) 0.35972(3) 0.13308(3) 0.01154(7) Uani 1 1 d . . .
C51 C 0.17905(12) 0.25065(12) 0.06591(12) 0.0125(3) Uani 1 1 d . . .
H51A H 0.1571 0.2315 -0.0013 0.015 Uiso 1 1 calc R . .
H51B H 0.2493 0.2660 0.0814 0.015 Uiso 1 1 calc R . .
C52 C 0.23190(13) 0.46258(12) 0.15579(13) 0.0157(3) Uani 1 1 d . . .
C53 C 0.02311(13) 0.35377(13) 0.05348(13) 0.0160(3) Uani 1 1 d . . .
C54 C 0.27504(14) 0.44627(15) 0.07104(14) 0.0207(3) Uani 1 1 d . . .
H54A H 0.2262 0.4420 0.0197 0.031 Uiso 1 1 calc R . .
H54B H 0.2991 0.3856 0.0515 0.031 Uiso 1 1 calc R . .
H54C H 0.3272 0.5008 0.0879 0.031 Uiso 1 1 calc R . .
C55 C 0.19765(16) 0.55918(14) 0.18910(17) 0.0257(4) Uani 1 1 d . . .
H55A H 0.2517 0.6127 0.2088 0.038 Uiso 1 1 calc R . .
H55B H 0.1683 0.5681 0.2417 0.038 Uiso 1 1 calc R . .
H55C H 0.1510 0.5585 0.1381 0.038 Uiso 1 1 calc R . .
C56 C 0.31015(13) 0.46711(14) 0.23405(13) 0.0195(3) Uani 1 1 d . . .
H56A H 0.3634 0.5200 0.2492 0.029 Uiso 1 1 calc R . .
H56B H 0.3320 0.4052 0.2134 0.029 Uiso 1 1 calc R . .
H56C H 0.2848 0.4790 0.2894 0.029 Uiso 1 1 calc R . .
C57 C -0.03406(14) 0.42597(15) 0.10912(15) 0.0226(4) Uani 1 1 d . . .
H57A H 0.0031 0.4923 0.1359 0.034 Uiso 1 1 calc R . .
H57B H -0.0484 0.4110 0.1593 0.034 Uiso 1 1 calc R . .
H57C H -0.0934 0.4207 0.0677 0.034 Uiso 1 1 calc R . .
C58 C 0.04061(15) 0.37098(15) -0.02969(14) 0.0223(4) Uani 1 1 d . . .
H58A H 0.0790 0.3258 -0.0632 0.033 Uiso 1 1 calc R . .
H58B H 0.0743 0.4380 -0.0073 0.033 Uiso 1 1 calc R . .
H58C H -0.0203 0.3602 -0.0717 0.033 Uiso 1 1 calc R . .
C59 C -0.03527(14) 0.25030(14) 0.01556(14) 0.0195(3) Uani 1 1 d . . .
H59A H -0.0983 0.2460 -0.0195 0.029 Uiso 1 1 calc R . .
H59B H -0.0418 0.2353 0.0676 0.029 Uiso 1 1 calc R . .
H59C H -0.0029 0.2036 -0.0255 0.029 Uiso 1 1 calc R . .
P6 P 0.04874(3) 0.25481(3) 0.33892(3) 0.01037(7) Uani 1 1 d . . .
C61 C 0.08203(12) 0.13547(12) 0.28463(12) 0.0126(3) Uani 1 1 d . . .
H61A H 0.1397 0.1346 0.3256 0.015 Uiso 1 1 calc R . .
H61B H 0.0304 0.0845 0.2790 0.015 Uiso 1 1 calc R . .
C62 C -0.08397(12) 0.22530(13) 0.31417(12) 0.0138(3) Uani 1 1 d . . .
C63 C 0.10537(13) 0.30240(13) 0.46583(12) 0.0150(3) Uani 1 1 d . . .
C64 C -0.12260(13) 0.31940(15) 0.33774(15) 0.0207(4) Uani 1 1 d . . .
H64A H -0.1920 0.3034 0.3178 0.031 Uiso 1 1 calc R . .
H64B H -0.0966 0.3541 0.3054 0.031 Uiso 1 1 calc R . .
H64C H -0.1039 0.3607 0.4051 0.031 Uiso 1 1 calc R . .
C65 C -0.12218(13) 0.17006(14) 0.36503(14) 0.0191(3) Uani 1 1 d . . .
H65A H -0.1064 0.2127 0.4322 0.029 Uiso 1 1 calc R . .
H65B H -0.0934 0.1127 0.3526 0.029 Uiso 1 1 calc R . .
H65C H -0.1912 0.1494 0.3429 0.029 Uiso 1 1 calc R . .
C66 C -0.11761(13) 0.16047(15) 0.20867(13) 0.0197(3) Uani 1 1 d . . .
H66A H -0.1870 0.1484 0.1909 0.030 Uiso 1 1 calc R . .
H66B H -0.0966 0.0985 0.1927 0.030 Uiso 1 1 calc R . .
H66C H -0.0906 0.1933 0.1752 0.030 Uiso 1 1 calc R . .
C67 C 0.10062(15) 0.22313(16) 0.49976(14) 0.0218(4) Uani 1 1 d . . .
H67A H 0.1356 0.1740 0.4662 0.033 Uiso 1 1 calc R . .
H67B H 0.0342 0.1924 0.4880 0.033 Uiso 1 1 calc R . .
H67C H 0.1290 0.2525 0.5667 0.033 Uiso 1 1 calc R . .
C68 C 0.06040(15) 0.38471(15) 0.52650(13) 0.0223(4) Uani 1 1 d . . .
H68A H 0.0961 0.4133 0.5913 0.033 Uiso 1 1 calc R . .
H68B H -0.0055 0.3585 0.5225 0.033 Uiso 1 1 calc R . .
H68C H 0.0619 0.4349 0.5044 0.033 Uiso 1 1 calc R . .
C69 C 0.20982(13) 0.34393(16) 0.47740(14) 0.0226(4) Uani 1 1 d . . .
H69A H 0.2139 0.3968 0.4590 0.034 Uiso 1 1 calc R . .
H69B H 0.2392 0.2925 0.4380 0.034 Uiso 1 1 calc R . .
H69C H 0.2432 0.3690 0.5427 0.034 Uiso 1 1 calc R . .
Cl1 Cl 0.43543(3) 0.27675(3) 0.09175(3) 0.01737(7) Uani 1 1 d . . .
Cl2 Cl 0.91074(3) 0.90641(3) 0.18473(3) 0.01746(7) Uani 1 1 d . . .
C70 C 0.05802(19) 0.8293(2) 0.30243(18) 0.0336(5) Uani 1 1 d . . .
H70 H 0.0081 0.8378 0.2580 0.040 Uiso 1 1 calc R . .
Cl3 Cl 0.16466(7) 0.83366(10) 0.26569(9) 0.0785(3) Uani 1 1 d . . .
Cl4 Cl 0.02347(7) 0.71374(6) 0.29796(6) 0.0541(2) Uani 1 1 d . . .
Cl5 Cl 0.06518(8) 0.92077(6) 0.41525(5) 0.0635(3) Uani 1 1 d . . .
C71 C 0.37403(16) 0.54779(16) 0.81986(17) 0.0266(4) Uani 1 1 d . . .
H71 H 0.4280 0.6050 0.8501 0.032 Uiso 1 1 calc R . .
Cl6 Cl 0.40269(5) 0.45728(5) 0.72184(4) 0.03630(13) Uani 1 1 d . . .
Cl7 Cl 0.35668(7) 0.50402(5) 0.90089(5) 0.04822(19) Uani 1 1 d . . .
Cl8 Cl 0.27200(5) 0.58516(6) 0.78249(7) 0.04947(18) Uani 1 1 d . . .

loop_
_atom_site_aniso_label
_atom_site_aniso_U_11
_atom_site_aniso_U_22
_atom_site_aniso_U_33
_atom_site_aniso_U_23
_atom_site_aniso_U_13
_atom_site_aniso_U_12
Pt1 0.01125(3) 0.01272(3) 0.00893(3) 0.00589(2) 0.00354(2) 0.00247(2)
C1 0.0294(9) 0.0248(9) 0.0153(8) 0.0129(7) 0.0112(7) 0.0088(7)
N11 0.0102(5) 0.0120(6) 0.0094(5) 0.0050(5) 0.0030(4) 0.0024(4)
C12 0.0104(6) 0.0124(6) 0.0119(6) 0.0064(5) 0.0032(5) 0.0027(5)
C13 0.0170(7) 0.0144(7) 0.0135(7) 0.0085(6) 0.0050(6) 0.0046(6)
C14 0.0197(8) 0.0161(7) 0.0118(7) 0.0077(6) 0.0053(6) 0.0049(6)
C15 0.0159(7) 0.0142(7) 0.0102(6) 0.0056(6) 0.0037(5) 0.0036(6)
C16 0.0122(6) 0.0109(6) 0.0100(6) 0.0054(5) 0.0035(5) 0.0025(5)
P2 0.01082(16) 0.01231(17) 0.00940(17) 0.00386(14) 0.00338(13) 0.00215(13)
C21 0.0147(7) 0.0116(7) 0.0124(7) 0.0047(5) 0.0052(5) 0.0029(5)
C22 0.0110(6) 0.0169(7) 0.0147(7) 0.0069(6) 0.0039(5) 0.0036(5)
C23 0.0178(7) 0.0162(7) 0.0115(7) 0.0017(6) 0.0040(6) 0.0013(6)
C24 0.0144(7) 0.0216(8) 0.0152(7) 0.0058(6) 0.0004(6) 0.0031(6)
C25 0.0139(7) 0.0260(9) 0.0238(9) 0.0131(7) 0.0078(6) 0.0037(6)
C26 0.0173(8) 0.0212(8) 0.0216(8) 0.0098(7) 0.0068(6) 0.0087(6)
C27 0.0176(8) 0.0260(9) 0.0175(8) 0.0035(7) -0.0022(7) -0.0002(7)
C28 0.0287(10) 0.0148(8) 0.0230(9) 0.0021(7) 0.0069(8) 0.0011(7)
C29 0.0271(10) 0.0275(10) 0.0125(8) 0.0009(7) 0.0084(7) 0.0015(8)
P3 0.01256(17) 0.01251(17) 0.01175(17) 0.00748(15) 0.00281(14) 0.00191(14)
C31 0.0156(7) 0.0122(7) 0.0124(7) 0.0064(6) 0.0044(5) 0.0042(5)
C32 0.0138(7) 0.0167(8) 0.0198(8) 0.0104(6) 0.0015(6) -0.0003(6)
C33 0.0167(7) 0.0158(7) 0.0151(7) 0.0099(6) 0.0032(6) 0.0035(6)
C34 0.0173(8) 0.0301(10) 0.0292(10) 0.0160(9) 0.0066(7) -0.0006(7)
C35 0.0229(9) 0.0158(8) 0.0274(10) 0.0092(7) -0.0005(7) -0.0014(7)
C36 0.0179(8) 0.0220(9) 0.0213(9) 0.0115(7) -0.0027(7) 0.0011(7)
C37 0.0206(8) 0.0171(8) 0.0209(8) 0.0117(7) 0.0049(7) 0.0063(6)
C38 0.0248(9) 0.0278(10) 0.0219(9) 0.0186(8) 0.0074(7) 0.0079(7)
C39 0.0179(8) 0.0206(8) 0.0178(8) 0.0088(7) -0.0018(6) 0.0018(6)
Pt2 0.01092(3) 0.00748(2) 0.01055(3) 0.00316(2) 0.00333(2) 0.00198(2)
C2 0.0247(9) 0.0102(7) 0.0213(8) 0.0033(6) 0.0098(7) 0.0043(6)
N41 0.0106(5) 0.0086(5) 0.0107(6) 0.0035(4) 0.0030(4) 0.0020(4)
C42 0.0113(6) 0.0097(6) 0.0104(6) 0.0039(5) 0.0030(5) 0.0022(5)
C43 0.0150(7) 0.0112(6) 0.0120(7) 0.0043(5) 0.0043(5) 0.0032(5)
C44 0.0181(7) 0.0092(6) 0.0146(7) 0.0032(6) 0.0048(6) 0.0021(5)
C45 0.0171(7) 0.0090(6) 0.0143(7) 0.0044(5) 0.0048(6) 0.0019(5)
C46 0.0109(6) 0.0104(6) 0.0123(6) 0.0059(5) 0.0030(5) 0.0025(5)
P5 0.01336(17) 0.00874(16) 0.01310(18) 0.00527(14) 0.00349(14) 0.00199(13)
C51 0.0163(7) 0.0093(6) 0.0126(7) 0.0051(5) 0.0050(5) 0.0020(5)
C52 0.0182(7) 0.0101(7) 0.0193(8) 0.0069(6) 0.0056(6) 0.0009(6)
C53 0.0158(7) 0.0158(7) 0.0188(8) 0.0104(6) 0.0022(6) 0.0034(6)
C54 0.0220(8) 0.0198(8) 0.0242(9) 0.0130(7) 0.0086(7) 0.0008(7)
C55 0.0279(10) 0.0106(7) 0.0379(12) 0.0095(8) 0.0102(9) 0.0029(7)
C56 0.0174(8) 0.0176(8) 0.0181(8) 0.0048(7) 0.0020(6) -0.0012(6)
C57 0.0202(8) 0.0221(9) 0.0290(10) 0.0135(8) 0.0056(7) 0.0092(7)
C58 0.0247(9) 0.0242(9) 0.0232(9) 0.0165(8) 0.0027(7) 0.0045(7)
C59 0.0184(8) 0.0173(8) 0.0208(8) 0.0096(7) -0.0013(6) -0.0008(6)
P6 0.01006(16) 0.01057(17) 0.01033(17) 0.00403(14) 0.00322(13) 0.00264(13)
C61 0.0148(7) 0.0120(7) 0.0126(7) 0.0061(5) 0.0049(5) 0.0039(5)
C62 0.0100(6) 0.0158(7) 0.0166(7) 0.0080(6) 0.0036(5) 0.0028(5)
C63 0.0160(7) 0.0177(7) 0.0111(7) 0.0054(6) 0.0042(6) 0.0051(6)
C64 0.0136(7) 0.0215(9) 0.0306(10) 0.0133(8) 0.0069(7) 0.0077(6)
C65 0.0153(7) 0.0206(8) 0.0252(9) 0.0127(7) 0.0085(7) 0.0027(6)
C66 0.0134(7) 0.0234(9) 0.0184(8) 0.0082(7) -0.0007(6) -0.0010(6)
C67 0.0254(9) 0.0281(10) 0.0160(8) 0.0127(7) 0.0049(7) 0.0086(7)
C68 0.0261(9) 0.0230(9) 0.0142(8) 0.0028(7) 0.0068(7) 0.0096(7)
C69 0.0152(8) 0.0286(10) 0.0165(8) 0.0051(7) 0.0006(6) 0.0006(7)
Cl1 0.01744(17) 0.01517(17) 0.01842(18) 0.00643(15) 0.00355(14) 0.00400(14)
Cl2 0.01749(17) 0.01879(18) 0.01767(18) 0.00978(15) 0.00469(14) 0.00172(14)
C70 0.0331(12) 0.0443(14) 0.0279(11) 0.0189(10) 0.0064(9) 0.0138(10)
Cl3 0.0437(5) 0.1213(10) 0.1031(9) 0.0724(8) 0.0331(5) 0.0265(5)
Cl4 0.0918(6) 0.0433(4) 0.0503(4) 0.0286(3) 0.0397(4) 0.0371(4)
Cl5 0.0913(7) 0.0472(4) 0.0263(3) 0.0052(3) -0.0067(4) -0.0108(4)
C71 0.0284(10) 0.0190(9) 0.0321(11) 0.0143(8) 0.0014(8) 0.0000(7)
Cl6 0.0476(3) 0.0304(3) 0.0268(3) 0.0110(2) 0.0041(2) 0.0054(2)
Cl7 0.0903(6) 0.0256(3) 0.0269(3) 0.0126(2) 0.0128(3) 0.0009(3)
Cl8 0.0289(3) 0.0500(4) 0.0823(6) 0.0421(4) 0.0091(3) 0.0106(3)

loop_
_atom_type_symbol
_atom_type_description
_atom_type_scat_dispersion_real
_atom_type_scat_dispersion_imag
_atom_type_scat_source
C C 0.0033 0.0016 'International Tables Vol C Tables 4.2.6.8 and 6.1.1.4'
H H 0.0000 0.0000 'International Tables Vol C Tables 4.2.6.8 and 6.1.1.4'
N N 0.0061 0.0033 'International Tables Vol C Tables 4.2.6.8 and 6.1.1.4'
P P 0.1023 0.0942 'International Tables Vol C Tables 4.2.6.8 and 6.1.1.4'
Cl Cl 0.1484 0.1585 'International Tables Vol C Tables 4.2.6.8 and 6.1.1.4'
Pt Pt -1.7033 8.3905 'International Tables Vol C Tables 4.2.6.8 and 6.1.1.4'

loop_
_geom_angle_atom_site_label_1
_geom_angle_atom_site_label_2
_geom_angle_atom_site_label_3
_geom_angle
_geom_angle_site_symmetry_1
_geom_angle_site_symmetry_3
_geom_angle_publ_flag
C1 Pt1 N11 177.51(7) . . ?
C1 Pt1 P2 96.23(6) . . ?
N11 Pt1 P2 84.07(4) . . ?
C1 Pt1 P3 96.09(6) . . ?
N11 Pt1 P3 84.04(4) . . ?
P2 Pt1 P3 164.366(16) . . ?
Pt1 C1 H1A 109.5 . . ?
Pt1 C1 H1B 109.5 . . ?
H1A C1 H1B 109.5 . . ?
Pt1 C1 H1C 109.5 . . ?
H1A C1 H1C 109.5 . . ?
H1B C1 H1C 109.5 . . ?
C16 N11 C12 119.58(14) . . ?
C16 N11 Pt1 120.02(11) . . ?
C12 N11 Pt1 120.14(11) . . ?
N11 C12 C13 121.15(15) . . ?
N11 C12 C21 118.27(14) . . ?
C13 C12 C21 120.53(15) . . ?
C12 C13 C14 119.20(16) . . ?
C12 C13 H13 120.4 . . ?
C14 C13 H13 120.4 . . ?
C15 C14 C13 119.64(16) . . ?
C15 C14 H14 120.2 . . ?
C13 C14 H14 120.2 . . ?
C14 C15 C16 119.30(15) . . ?
C14 C15 H15 120.4 . . ?
C16 C15 H15 120.4 . . ?
N11 C16 C15 121.05(15) . . ?
N11 C16 C31 118.58(14) . . ?
C15 C16 C31 120.30(14) . . ?
C21 P2 C22 104.22(8) . . ?
C21 P2 C23 104.54(8) . . ?
C22 P2 C23 112.29(8) . . ?
C21 P2 Pt1 100.62(5) . . ?
C22 P2 Pt1 111.41(6) . . ?
C23 P2 Pt1 121.27(6) . . ?
C12 C21 P2 112.63(12) . . ?
C12 C21 H21A 109.1 . . ?
P2 C21 H21A 109.1 . . ?
C12 C21 H21B 109.1 . . ?
P2 C21 H21B 109.1 . . ?
H21A C21 H21B 107.8 . . ?
C26 C22 C25 111.77(15) . . ?
C26 C22 C24 107.95(15) . . ?
C25 C22 C24 107.75(15) . . ?
C26 C22 P2 113.40(12) . . ?
C25 C22 P2 109.48(12) . . ?
C24 C22 P2 106.18(11) . . ?
C28 C23 C29 109.06(16) . . ?
C28 C23 C27 108.73(16) . . ?
C29 C23 C27 108.73(17) . . ?
C28 C23 P2 113.36(13) . . ?
C29 C23 P2 110.80(13) . . ?
C27 C23 P2 106.02(12) . . ?
C22 C24 H24A 109.5 . . ?
C22 C24 H24B 109.5 . . ?
H24A C24 H24B 109.5 . . ?
C22 C24 H24C 109.5 . . ?
H24A C24 H24C 109.5 . . ?
H24B C24 H24C 109.5 . . ?
C22 C25 H25A 109.5 . . ?
C22 C25 H25B 109.5 . . ?
H25A C25 H25B 109.5 . . ?
C22 C25 H25C 109.5 . . ?
H25A C25 H25C 109.5 . . ?
H25B C25 H25C 109.5 . . ?
C22 C26 H26A 109.5 . . ?
C22 C26 H26B 109.5 . . ?
H26A C26 H26B 109.5 . . ?
C22 C26 H26C 109.5 . . ?
H26A C26 H26C 109.5 . . ?
H26B C26 H26C 109.5 . . ?
C23 C27 H27A 109.5 . . ?
C23 C27 H27B 109.5 . . ?
H27A C27 H27B 109.5 . . ?
C23 C27 H27C 109.5 . . ?
H27A C27 H27C 109.5 . . ?
H27B C27 H27C 109.5 . . ?
C23 C28 H28A 109.5 . . ?
C23 C28 H28B 109.5 . . ?
H28A C28 H28B 109.5 . . ?
C23 C28 H28C 109.5 . . ?
H28A C28 H28C 109.5 . . ?
H28B C28 H28C 109.5 . . ?
C23 C29 H29A 109.5 . . ?
C23 C29 H29B 109.5 . . ?
H29A C29 H29B 109.5 . . ?
C23 C29 H29C 109.5 . . ?
H29A C29 H29C 109.5 . . ?
H29B C29 H29C 109.5 . . ?
C31 P3 C33 104.26(8) . . ?
C31 P3 C32 104.90(8) . . ?
C33 P3 C32 112.79(8) . . ?
C31 P3 Pt1 100.36(5) . . ?
C33 P3 Pt1 120.50(6) . . ?
C32 P3 Pt1 111.63(6) . . ?
C16 C31 P3 112.51(11) . . ?
C16 C31 H31A 109.1 . . ?
P3 C31 H31A 109.1 . . ?
C16 C31 H31B 109.1 . . ?
P3 C31 H31B 109.1 . . ?
H31A C31 H31B 107.8 . . ?
C35 C32 C36 108.11(16) . . ?
C35 C32 C34 110.27(16) . . ?
C36 C32 C34 108.10(16) . . ?
C35 C32 P3 113.64(13) . . ?
C36 C32 P3 106.36(12) . . ?
C34 C32 P3 110.13(13) . . ?
C39 C33 C38 108.95(16) . . ?
C39 C33 C37 108.34(15) . . ?
C38 C33 C37 109.79(15) . . ?
C39 C33 P3 106.03(12) . . ?
C38 C33 P3 110.54(13) . . ?
C37 C33 P3 113.03(12) . . ?
C32 C34 H34A 109.5 . . ?
C32 C34 H34B 109.5 . . ?
H34A C34 H34B 109.5 . . ?
C32 C34 H34C 109.5 . . ?
H34A C34 H34C 109.5 . . ?
H34B C34 H34C 109.5 . . ?
C32 C35 H35A 109.5 . . ?
C32 C35 H35B 109.5 . . ?
H35A C35 H35B 109.5 . . ?
C32 C35 H35C 109.5 . . ?
H35A C35 H35C 109.5 . . ?
H35B C35 H35C 109.5 . . ?
C32 C36 H36A 109.5 . . ?
C32 C36 H36B 109.5 . . ?
H36A C36 H36B 109.5 . . ?
C32 C36 H36C 109.5 . . ?
H36A C36 H36C 109.5 . . ?
H36B C36 H36C 109.5 . . ?
C33 C37 H37A 109.5 . . ?
C33 C37 H37B 109.5 . . ?
H37A C37 H37B 109.5 . . ?
C33 C37 H37C 109.5 . . ?
H37A C37 H37C 109.5 . . ?
H37B C37 H37C 109.5 . . ?
C33 C38 H38A 109.5 . . ?
C33 C38 H38B 109.5 . . ?
H38A C38 H38B 109.5 . . ?
C33 C38 H38C 109.5 . . ?
H38A C38 H38C 109.5 . . ?
H38B C38 H38C 109.5 . . ?
C33 C39 H39A 109.5 . . ?
C33 C39 H39B 109.5 . . ?
H39A C39 H39B 109.5 . . ?
C33 C39 H39C 109.5 . . ?
H39A C39 H39C 109.5 . . ?
H39B C39 H39C 109.5 . . ?
C2 Pt2 N41 177.81(7) . . ?
C2 Pt2 P6 96.24(6) . . ?
N41 Pt2 P6 83.91(4) . . ?
C2 Pt2 P5 96.38(6) . . ?
N41 Pt2 P5 83.81(4) . . ?
P6 Pt2 P5 164.780(15) . . ?
Pt2 C2 H2A 109.5 . . ?
Pt2 C2 H2B 109.5 . . ?
H2A C2 H2B 109.5 . . ?
Pt2 C2 H2C 109.5 . . ?
H2A C2 H2C 109.5 . . ?
H2B C2 H2C 109.5 . . ?
C46 N41 C42 119.32(14) . . ?
C46 N41 Pt2 120.51(11) . . ?
C42 N41 Pt2 119.95(11) . . ?
N41 C42 C43 121.06(15) . . ?
N41 C42 C51 118.70(14) . . ?
C43 C42 C51 120.15(14) . . ?
C44 C43 C42 119.43(15) . . ?
C44 C43 H43 120.3 . . ?
C42 C43 H43 120.3 . . ?
C43 C44 C45 119.48(15) . . ?
C43 C44 H44 120.3 . . ?
C45 C44 H44 120.3 . . ?
C44 C45 C46 119.19(16) . . ?
C44 C45 H45 120.4 . . ?
C46 C45 H45 120.4 . . ?
N41 C46 C45 121.41(15) . . ?
N41 C46 C61 118.55(14) . . ?
C45 C46 C61 119.97(15) . . ?
C51 P5 C52 103.90(8) . . ?
C51 P5 C53 104.87(8) . . ?
C52 P5 C53 112.82(8) . . ?
C51 P5 Pt2 100.47(5) . . ?
C52 P5 Pt2 121.10(6) . . ?
C53 P5 Pt2 111.20(6) . . ?
C42 C51 P5 112.35(11) . . ?
C42 C51 H51A 109.1 . . ?
P5 C51 H51A 109.1 . . ?
C42 C51 H51B 109.1 . . ?
P5 C51 H51B 109.1 . . ?
H51A C51 H51B 107.9 . . ?
C55 C52 C56 109.06(16) . . ?
C55 C52 C54 109.81(16) . . ?
C56 C52 C54 107.85(15) . . ?
C55 C52 P5 111.19(13) . . ?
C56 C52 P5 105.54(12) . . ?
C54 C52 P5 113.18(13) . . ?
C58 C53 C57 110.59(16) . . ?
C58 C53 C59 108.06(16) . . ?
C57 C53 C59 108.29(16) . . ?
C58 C53 P5 113.56(13) . . ?
C57 C53 P5 109.87(13) . . ?
C59 C53 P5 106.24(12) . . ?
C52 C54 H54A 109.5 . . ?
C52 C54 H54B 109.5 . . ?
H54A C54 H54B 109.5 . . ?
C52 C54 H54C 109.5 . . ?
H54A C54 H54C 109.5 . . ?
H54B C54 H54C 109.5 . . ?
C52 C55 H55A 109.5 . . ?
C52 C55 H55B 109.5 . . ?
H55A C55 H55B 109.5 . . ?
C52 C55 H55C 109.5 . . ?
H55A C55 H55C 109.5 . . ?
H55B C55 H55C 109.5 . . ?
C52 C56 H56A 109.5 . . ?
C52 C56 H56B 109.5 . . ?
H56A C56 H56B 109.5 . . ?
C52 C56 H56C 109.5 . . ?
H56A C56 H56C 109.5 . . ?
H56B C56 H56C 109.5 . . ?
C53 C57 H57A 109.5 . . ?
C53 C57 H57B 109.5 . . ?
H57A C57 H57B 109.5 . . ?
C53 C57 H57C 109.5 . . ?
H57A C57 H57C 109.5 . . ?
H57B C57 H57C 109.5 . . ?
C53 C58 H58A 109.5 . . ?
C53 C58 H58B 109.5 . . ?
H58A C58 H58B 109.5 . . ?
C53 C58 H58C 109.5 . . ?
H58A C58 H58C 109.5 . . ?
H58B C58 H58C 109.5 . . ?
C53 C59 H59A 109.5 . . ?
C53 C59 H59B 109.5 . . ?
H59A C59 H59B 109.5 . . ?
C53 C59 H59C 109.5 . . ?
H59A C59 H59C 109.5 . . ?
H59B C59 H59C 109.5 . . ?
C61 P6 C62 103.99(8) . . ?
C61 P6 C63 103.81(8) . . ?
C62 P6 C63 112.68(8) . . ?
C61 P6 Pt2 100.83(5) . . ?
C62 P6 Pt2 112.08(6) . . ?
C63 P6 Pt2 120.77(6) . . ?
C46 C61 P6 112.81(12) . . ?
C46 C61 H61A 109.0 . . ?
P6 C61 H61A 109.0 . . ?
C46 C61 H61B 109.0 . . ?
P6 C61 H61B 109.0 . . ?
H61A C61 H61B 107.8 . . ?
C65 C62 C64 110.69(15) . . ?
C65 C62 C66 108.52(15) . . ?
C64 C62 C66 108.23(15) . . ?
C65 C62 P6 113.66(12) . . ?
C64 C62 P6 109.39(12) . . ?
C66 C62 P6 106.11(11) . . ?
C67 C63 C68 108.99(15) . . ?
C67 C63 C69 108.71(16) . . ?
C68 C63 C69 108.51(16) . . ?
C67 C63 P6 113.11(13) . . ?
C68 C63 P6 111.29(13) . . ?
C69 C63 P6 106.08(12) . . ?
C62 C64 H64A 109.5 . . ?
C62 C64 H64B 109.5 . . ?
H64A C64 H64B 109.5 . . ?
C62 C64 H64C 109.5 . . ?
H64A C64 H64C 109.5 . . ?
H64B C64 H64C 109.5 . . ?
C62 C65 H65A 109.5 . . ?
C62 C65 H65B 109.5 . . ?
H65A C65 H65B 109.5 . . ?
C62 C65 H65C 109.5 . . ?
H65A C65 H65C 109.5 . . ?
H65B C65 H65C 109.5 . . ?
C62 C66 H66A 109.5 . . ?
C62 C66 H66B 109.5 . . ?
H66A C66 H66B 109.5 . . ?
C62 C66 H66C 109.5 . . ?
H66A C66 H66C 109.5 . . ?
H66B C66 H66C 109.5 . . ?
C63 C67 H67A 109.5 . . ?
C63 C67 H67B 109.5 . . ?
H67A C67 H67B 109.5 . . ?
C63 C67 H67C 109.5 . . ?
H67A C67 H67C 109.5 . . ?
H67B C67 H67C 109.5 . . ?
C63 C68 H68A 109.5 . . ?
C63 C68 H68B 109.5 . . ?
H68A C68 H68B 109.5 . . ?
C63 C68 H68C 109.5 . . ?
H68A C68 H68C 109.5 . . ?
H68B C68 H68C 109.5 . . ?
C63 C69 H69A 109.5 . . ?
C63 C69 H69B 109.5 . . ?
H69A C69 H69B 109.5 . . ?
C63 C69 H69C 109.5 . . ?
H69A C69 H69C 109.5 . . ?
H69B C69 H69C 109.5 . . ?
Cl3 C70 Cl5 113.30(16) . . ?
Cl3 C70 Cl4 109.16(15) . . ?
Cl5 C70 Cl4 109.66(14) . . ?
Cl3 C70 H70 108.2 . . ?
Cl5 C70 H70 108.2 . . ?
Cl4 C70 H70 108.2 . . ?
Cl7 C71 Cl8 111.12(14) . . ?
Cl7 C71 Cl6 110.66(12) . . ?
Cl8 C71 Cl6 109.16(13) . . ?
Cl7 C71 H71 108.6 . . ?
Cl8 C71 H71 108.6 . . ?
Cl6 C71 H71 108.6 . . ?

loop_
_geom_bond_atom_site_label_1
_geom_bond_atom_site_label_2
_geom_bond_distance
_geom_bond_site_symmetry_2
_geom_bond_publ_flag
Pt1 C1 2.0573(18) . ?
Pt1 N11 2.1075(14) . ?
Pt1 P2 2.2861(4) . ?
Pt1 P3 2.3006(4) . ?
C1 H1A 0.9800 . ?
C1 H1B 0.9800 . ?
C1 H1C 0.9800 . ?
N11 C16 1.358(2) . ?
N11 C12 1.362(2) . ?
C12 C13 1.386(2) . ?
C12 C21 1.499(2) . ?
C13 C14 1.388(2) . ?
C13 H13 0.9500 . ?
C14 C15 1.383(2) . ?
C14 H14 0.9500 . ?
C15 C16 1.390(2) . ?
C15 H15 0.9500 . ?
C16 C31 1.503(2) . ?
P2 C21 1.8359(17) . ?
P2 C22 1.8720(17) . ?
P2 C23 1.8768(18) . ?
C21 H21A 0.9900 . ?
C21 H21B 0.9900 . ?
C22 C26 1.534(3) . ?
C22 C25 1.534(3) . ?
C22 C24 1.539(3) . ?
C23 C28 1.540(3) . ?
C23 C29 1.538(3) . ?
C23 C27 1.539(3) . ?
C24 H24A 0.9800 . ?
C24 H24B 0.9800 . ?
C24 H24C 0.9800 . ?
C25 H25A 0.9800 . ?
C25 H25B 0.9800 . ?
C25 H25C 0.9800 . ?
C26 H26A 0.9800 . ?
C26 H26B 0.9800 . ?
C26 H26C 0.9800 . ?
C27 H27A 0.9800 . ?
C27 H27B 0.9800 . ?
C27 H27C 0.9800 . ?
C28 H28A 0.9800 . ?
C28 H28B 0.9800 . ?
C28 H28C 0.9800 . ?
C29 H29A 0.9800 . ?
C29 H29B 0.9800 . ?
C29 H29C 0.9800 . ?
P3 C31 1.8337(17) . ?
P3 C33 1.8685(18) . ?
P3 C32 1.8799(18) . ?
C31 H31A 0.9900 . ?
C31 H31B 0.9900 . ?
C32 C35 1.533(3) . ?
C32 C36 1.537(3) . ?
C32 C34 1.535(3) . ?
C33 C39 1.537(3) . ?
C33 C38 1.538(3) . ?
C33 C37 1.538(3) . ?
C34 H34A 0.9800 . ?
C34 H34B 0.9800 . ?
C34 H34C 0.9800 . ?
C35 H35A 0.9800 . ?
C35 H35B 0.9800 . ?
C35 H35C 0.9800 . ?
C36 H36A 0.9800 . ?
C36 H36B 0.9800 . ?
C36 H36C 0.9800 . ?
C37 H37A 0.9800 . ?
C37 H37B 0.9800 . ?
C37 H37C 0.9800 . ?
C38 H38A 0.9800 . ?
C38 H38B 0.9800 . ?
C38 H38C 0.9800 . ?
C39 H39A 0.9800 . ?
C39 H39B 0.9800 . ?
C39 H39C 0.9800 . ?
Pt2 C2 2.0646(17) . ?
Pt2 N41 2.1098(13) . ?
Pt2 P6 2.2962(4) . ?
Pt2 P5 2.3027(4) . ?
C2 H2A 0.9800 . ?
C2 H2B 0.9800 . ?
C2 H2C 0.9800 . ?
N41 C46 1.359(2) . ?
N41 C42 1.363(2) . ?
C42 C43 1.391(2) . ?
C42 C51 1.496(2) . ?
C43 C44 1.385(2) . ?
C43 H43 0.9500 . ?
C44 C45 1.388(2) . ?
C44 H44 0.9500 . ?
C45 C46 1.389(2) . ?
C45 H45 0.9500 . ?
C46 C61 1.500(2) . ?
P5 C51 1.8352(17) . ?
P5 C52 1.8712(18) . ?
P5 C53 1.8788(18) . ?
C51 H51A 0.9900 . ?
C51 H51B 0.9900 . ?
C52 C55 1.531(3) . ?
C52 C56 1.539(3) . ?
C52 C54 1.540(3) . ?
C53 C58 1.534(3) . ?
C53 C57 1.535(3) . ?
C53 C59 1.537(3) . ?
C54 H54A 0.9800 . ?
C54 H54B 0.9800 . ?
C54 H54C 0.9800 . ?
C55 H55A 0.9800 . ?
C55 H55B 0.9800 . ?
C55 H55C 0.9800 . ?
C56 H56A 0.9800 . ?
C56 H56B 0.9800 . ?
C56 H56C 0.9800 . ?
C57 H57A 0.9800 . ?
C57 H57B 0.9800 . ?
C57 H57C 0.9800 . ?
C58 H58A 0.9800 . ?
C58 H58B 0.9800 . ?
C58 H58C 0.9800 . ?
C59 H59A 0.9800 . ?
C59 H59B 0.9800 . ?
C59 H59C 0.9800 . ?
P6 C61 1.8396(17) . ?
P6 C62 1.8739(17) . ?
P6 C63 1.8777(18) . ?
C61 H61A 0.9900 . ?
C61 H61B 0.9900 . ?
C62 C65 1.533(3) . ?
C62 C64 1.536(3) . ?
C62 C66 1.538(3) . ?
C63 C67 1.538(3) . ?
C63 C68 1.536(3) . ?
C63 C69 1.534(3) . ?
C64 H64A 0.9800 . ?
C64 H64B 0.9800 . ?
C64 H64C 0.9800 . ?
C65 H65A 0.9800 . ?
C65 H65B 0.9800 . ?
C65 H65C 0.9800 . ?
C66 H66A 0.9800 . ?
C66 H66B 0.9800 . ?
C66 H66C 0.9800 . ?
C67 H67A 0.9800 . ?
C67 H67B 0.9800 . ?
C67 H67C 0.9800 . ?
C68 H68A 0.9800 . ?
C68 H68B 0.9800 . ?
C68 H68C 0.9800 . ?
C69 H69A 0.9800 . ?
C69 H69B 0.9800 . ?
C69 H69C 0.9800 . ?
C70 Cl3 1.754(3) . ?
C70 Cl5 1.761(3) . ?
C70 Cl4 1.768(3) . ?
C70 H70 1.0000 . ?
C71 Cl7 1.750(2) . ?
C71 Cl8 1.763(2) . ?
C71 Cl6 1.772(2) . ?
C71 H71 1.0000 . ?

loop_
_geom_torsion_atom_site_label_1
_geom_torsion_atom_site_label_2
_geom_torsion_atom_site_label_3
_geom_torsion_atom_site_label_4
_geom_torsion
_geom_torsion_site_symmetry_1
_geom_torsion_site_symmetry_2
_geom_torsion_site_symmetry_3
_geom_torsion_site_symmetry_4
_geom_torsion_publ_flag
P2 Pt1 N11 C16 171.59(12) . . . . ?
P3 Pt1 N11 C16 1.77(12) . . . . ?
P2 Pt1 N11 C12 -2.54(12) . . . . ?
P3 Pt1 N11 C12 -172.36(12) . . . . ?
C16 N11 C12 C13 -3.0(2) . . . . ?
Pt1 N11 C12 C13 171.19(12) . . . . ?
C16 N11 C12 C21 174.52(14) . . . . ?
Pt1 N11 C12 C21 -11.32(19) . . . . ?
N11 C12 C13 C14 0.6(3) . . . . ?
C21 C12 C13 C14 -176.82(16) . . . . ?
C12 C13 C14 C15 1.1(3) . . . . ?
C13 C14 C15 C16 -0.5(3) . . . . ?
C12 N11 C16 C15 3.6(2) . . . . ?
Pt1 N11 C16 C15 -170.57(12) . . . . ?
C12 N11 C16 C31 -173.33(15) . . . . ?
Pt1 N11 C16 C31 12.5(2) . . . . ?
C14 C15 C16 N11 -1.9(3) . . . . ?
C14 C15 C16 C31 175.00(16) . . . . ?
C1 Pt1 P2 C21 -165.77(8) . . . . ?
N11 Pt1 P2 C21 11.74(7) . . . . ?
P3 Pt1 P2 C21 52.43(8) . . . . ?
C1 Pt1 P2 C22 84.24(9) . . . . ?
N11 Pt1 P2 C22 -98.25(7) . . . . ?
P3 Pt1 P2 C22 -57.56(9) . . . . ?
C1 Pt1 P2 C23 -51.39(9) . . . . ?
N11 Pt1 P2 C23 126.12(8) . . . . ?
P3 Pt1 P2 C23 166.81(8) . . . . ?
N11 C12 C21 P2 22.21(19) . . . . ?
C13 C12 C21 P2 -160.29(13) . . . . ?
C22 P2 C21 C12 94.80(13) . . . . ?
C23 P2 C21 C12 -147.16(12) . . . . ?
Pt1 P2 C21 C12 -20.70(12) . . . . ?
C21 P2 C22 C26 68.01(14) . . . . ?
C23 P2 C22 C26 -44.56(15) . . . . ?
Pt1 P2 C22 C26 175.68(11) . . . . ?
C21 P2 C22 C25 -166.42(12) . . . . ?
C23 P2 C22 C25 81.00(14) . . . . ?
Pt1 P2 C22 C25 -58.76(13) . . . . ?
C21 P2 C22 C24 -50.37(14) . . . . ?
C23 P2 C22 C24 -162.94(12) . . . . ?
Pt1 P2 C22 C24 57.30(13) . . . . ?
C21 P2 C23 C28 -37.08(15) . . . . ?
C22 P2 C23 C28 75.29(15) . . . . ?
Pt1 P2 C23 C28 -149.44(12) . . . . ?
C21 P2 C23 C29 -160.08(14) . . . . ?
C22 P2 C23 C29 -47.71(17) . . . . ?
Pt1 P2 C23 C29 87.57(15) . . . . ?
C21 P2 C23 C27 82.12(14) . . . . ?
C22 P2 C23 C27 -165.51(13) . . . . ?
Pt1 P2 C23 C27 -30.23(15) . . . . ?
C1 Pt1 P3 C31 165.95(8) . . . . ?
N11 Pt1 P3 C31 -11.55(7) . . . . ?
P2 Pt1 P3 C31 -52.24(8) . . . . ?
C1 Pt1 P3 C33 52.47(9) . . . . ?
N11 Pt1 P3 C33 -125.03(8) . . . . ?
P2 Pt1 P3 C33 -165.72(8) . . . . ?
C1 Pt1 P3 C32 -83.35(9) . . . . ?
N11 Pt1 P3 C32 99.16(7) . . . . ?
P2 Pt1 P3 C32 58.47(9) . . . . ?
N11 C16 C31 P3 -23.20(19) . . . . ?
C15 C16 C31 P3 159.85(13) . . . . ?
C33 P3 C31 C16 146.25(12) . . . . ?
C32 P3 C31 C16 -94.99(13) . . . . ?
Pt1 P3 C31 C16 20.88(12) . . . . ?
C31 P3 C32 C35 -70.71(15) . . . . ?
C33 P3 C32 C35 42.14(16) . . . . ?
Pt1 P3 C32 C35 -178.51(12) . . . . ?
C31 P3 C32 C36 48.11(14) . . . . ?
C33 P3 C32 C36 160.95(13) . . . . ?
Pt1 P3 C32 C36 -59.69(14) . . . . ?
C31 P3 C32 C34 165.01(13) . . . . ?
C33 P3 C32 C34 -82.14(15) . . . . ?
Pt1 P3 C32 C34 57.21(14) . . . . ?
C31 P3 C33 C39 -76.50(13) . . . . ?
C32 P3 C33 C39 170.27(12) . . . . ?
Pt1 P3 C33 C39 34.92(14) . . . . ?
C31 P3 C33 C38 165.57(13) . . . . ?
C32 P3 C33 C38 52.34(15) . . . . ?
Pt1 P3 C33 C38 -83.01(14) . . . . ?
C31 P3 C33 C37 42.05(14) . . . . ?
C32 P3 C33 C37 -71.18(15) . . . . ?
Pt1 P3 C33 C37 153.47(11) . . . . ?
P6 Pt2 N41 C46 -1.37(12) . . . . ?
P5 Pt2 N41 C46 -172.35(12) . . . . ?
P6 Pt2 N41 C42 173.17(12) . . . . ?
P5 Pt2 N41 C42 2.19(11) . . . . ?
C46 N41 C42 C43 3.8(2) . . . . ?
Pt2 N41 C42 C43 -170.78(12) . . . . ?
C46 N41 C42 C51 -172.92(14) . . . . ?
Pt2 N41 C42 C51 12.47(19) . . . . ?
N41 C42 C43 C44 -2.2(2) . . . . ?
C51 C42 C43 C44 174.48(16) . . . . ?
C42 C43 C44 C45 -0.4(3) . . . . ?
C43 C44 C45 C46 1.4(3) . . . . ?
C42 N41 C46 C45 -2.8(2) . . . . ?
Pt2 N41 C46 C45 171.75(12) . . . . ?
C42 N41 C46 C61 174.32(14) . . . . ?
Pt2 N41 C46 C61 -11.11(19) . . . . ?
C44 C45 C46 N41 0.2(3) . . . . ?
C44 C45 C46 C61 -176.88(16) . . . . ?
C2 Pt2 P5 C51 165.77(8) . . . . ?
N41 Pt2 P5 C51 -12.04(7) . . . . ?
P6 Pt2 P5 C51 -48.44(9) . . . . ?
C2 Pt2 P5 C52 52.39(9) . . . . ?
N41 Pt2 P5 C52 -125.42(8) . . . . ?
P6 Pt2 P5 C52 -161.82(8) . . . . ?
C2 Pt2 P5 C53 -83.65(8) . . . . ?
N41 Pt2 P5 C53 98.55(7) . . . . ?
P6 Pt2 P5 C53 62.15(9) . . . . ?
N41 C42 C51 P5 -23.63(19) . . . . ?
C43 C42 C51 P5 159.59(13) . . . . ?
C52 P5 C51 C42 147.47(12) . . . . ?
C53 P5 C51 C42 -93.90(13) . . . . ?
Pt2 P5 C51 C42 21.54(12) . . . . ?
C51 P5 C52 C55 165.36(14) . . . . ?
C53 P5 C52 C55 52.34(17) . . . . ?
Pt2 P5 C52 C55 -83.05(15) . . . . ?
C51 P5 C52 C56 -76.52(13) . . . . ?
C53 P5 C52 C56 170.46(12) . . . . ?
Pt2 P5 C52 C56 35.07(14) . . . . ?
C51 P5 C52 C54 41.21(15) . . . . ?
C53 P5 C52 C54 -71.81(15) . . . . ?
Pt2 P5 C52 C54 152.80(11) . . . . ?
C51 P5 C53 C58 -69.88(15) . . . . ?
C52 P5 C53 C58 42.55(16) . . . . ?
Pt2 P5 C53 C58 -177.61(12) . . . . ?
C51 P5 C53 C57 165.68(13) . . . . ?
C52 P5 C53 C57 -81.89(14) . . . . ?
Pt2 P5 C53 C57 57.95(14) . . . . ?
C51 P5 C53 C59 48.76(14) . . . . ?
C52 P5 C53 C59 161.19(12) . . . . ?
Pt2 P5 C53 C59 -58.98(13) . . . . ?
C2 Pt2 P6 C61 -167.86(8) . . . . ?
N41 Pt2 P6 C61 9.94(7) . . . . ?
P5 Pt2 P6 C61 46.34(9) . . . . ?
C2 Pt2 P6 C62 82.06(8) . . . . ?
N41 Pt2 P6 C62 -100.14(7) . . . . ?
P5 Pt2 P6 C62 -63.74(9) . . . . ?
C2 Pt2 P6 C63 -54.48(9) . . . . ?
N41 Pt2 P6 C63 123.32(8) . . . . ?
P5 Pt2 P6 C63 159.71(8) . . . . ?
N41 C46 C61 P6 20.23(19) . . . . ?
C45 C46 C61 P6 -162.59(13) . . . . ?
C62 P6 C61 C46 98.04(13) . . . . ?
C63 P6 C61 C46 -143.89(12) . . . . ?
Pt2 P6 C61 C46 -18.20(12) . . . . ?
C61 P6 C62 C65 67.46(14) . . . . ?
C63 P6 C62 C65 -44.30(15) . . . . ?
Pt2 P6 C62 C65 175.53(11) . . . . ?
C61 P6 C62 C64 -168.27(13) . . . . ?
C63 P6 C62 C64 79.97(14) . . . . ?
Pt2 P6 C62 C64 -60.20(13) . . . . ?
C61 P6 C62 C66 -51.72(14) . . . . ?
C63 P6 C62 C66 -163.49(12) . . . . ?
Pt2 P6 C62 C66 56.34(13) . . . . ?
C61 P6 C63 C67 -38.58(14) . . . . ?
C62 P6 C63 C67 73.30(14) . . . . ?
Pt2 P6 C63 C67 -150.40(11) . . . . ?
C61 P6 C63 C68 -161.67(14) . . . . ?
C62 P6 C63 C68 -49.79(16) . . . . ?
Pt2 P6 C63 C68 86.52(14) . . . . ?
C61 P6 C63 C69 80.50(14) . . . . ?
C62 P6 C63 C69 -167.62(12) . . . . ?
Pt2 P6 C63 C69 -31.32(15) . . . . ?
